data_2013893
loop_
_publ_author_name
'Lu, Li-Ping'
'Zhu, Miao-Li'
'Yang, Pin'

_publ_section_title
;Chloro(<small>L</small>-glutamato-\k^2^<i>N</i>,<i>O</i>)(1,10-phenanthroline-\k^2^<i>N</i>,<i>N</i>')copper(II)
 monohydrate
;
_journal_issue 1
_journal_name_full 'Acta Crystallographica Section C'
_journal_page_first m21
_journal_page_last m23
_journal_paper_doi 10.1107/S0108270103026453
_journal_volume 60
_journal_year 2004
_chemical_formula_iupac '[Cu Cl (C5 H8 N O4) (C12 H8 N2)] , H2 O'
_chemical_formula_moiety 'C17 H16 Cl Cu N3 O4 , H2 O'
_chemical_formula_sum 'C17 H18 Cl Cu N3 O5'
_chemical_formula_weight 443.33
_chemical_name_systematic
;
Chloro(L-glutamato-\k^2^N,O)(1,10-phenanthroline-\k^2^N,N')copper(II)
monohydrate
;
_space_group_IT_number 1
_symmetry_cell_setting triclinic
_symmetry_space_group_name_Hall 'P 1'
_symmetry_space_group_name_H-M 'P 1'
_atom_sites_solution_hydrogens geom
_atom_sites_solution_primary direct
_atom_sites_solution_secondary difmap
_audit_creation_method SHELXL97
_cell_angle_alpha 66.730(2)
_cell_angle_beta 72.047(2)
_cell_angle_gamma 68.828(2)
_cell_formula_units_Z 2
_cell_length_a 8.3022(14)
_cell_length_b 10.0591(17)
_cell_length_c 12.393(2)
_cell_measurement_reflns_used 3499
_cell_measurement_temperature 183(2)
_cell_measurement_theta_max 27.16
_cell_measurement_theta_min 2.29
_cell_volume 869.9(3)
_computing_cell_refinement 'SAINT (Bruker, 2000)'
_computing_data_collection 'SMART (Bruker, 2000)'
_computing_data_reduction SAINT
_computing_molecular_graphics 'SHELXTL/PC (Sheldrick, 1999)'
_computing_publication_material SHELXTL/PC
_computing_structure_refinement 'SHELXL97 (Sheldrick, 1997)'
_computing_structure_solution 'SHELXS97 (Sheldrick, 1997)'
_diffrn_ambient_temperature 183(2)
_diffrn_measured_fraction_theta_full 27.15
_diffrn_measured_fraction_theta_max 0.975
_diffrn_measurement_device_type 'Bruker SMART 1K CCD area-detector'
_diffrn_measurement_method '\f and \w'
_diffrn_radiation_monochromator graphite
_diffrn_radiation_source 'fine-focus sealed tube'
_diffrn_radiation_type MoK\a
_diffrn_radiation_wavelength 0.71073
_diffrn_reflns_av_R_equivalents 0.022
_diffrn_reflns_av_sigmaI/netI 0.031
_diffrn_reflns_limit_h_max 9
_diffrn_reflns_limit_h_min -9
_diffrn_reflns_limit_k_max 8
_diffrn_reflns_limit_k_min -11
_diffrn_reflns_limit_l_max 14
_diffrn_reflns_limit_l_min -14
_diffrn_reflns_number 4229
_diffrn_reflns_theta_full 25.01
_diffrn_reflns_theta_max 25.01
_diffrn_reflns_theta_min 1.82
_diffrn_standards_number 0
_exptl_absorpt_coefficient_mu 1.445
_exptl_absorpt_correction_T_max 0.561
_exptl_absorpt_correction_T_min 0.474
_exptl_absorpt_correction_type multi-scan
_exptl_absorpt_process_details '(SADABS; Sheldrick, 2000)'
_exptl_crystal_colour blue
_exptl_crystal_density_diffrn 1.693
_exptl_crystal_density_meas ?
_exptl_crystal_density_method 'not measured'
_exptl_crystal_description block
_exptl_crystal_F_000 454
_exptl_crystal_size_max 0.55
_exptl_crystal_size_mid 0.40
_exptl_crystal_size_min 0.40
_refine_diff_density_max 0.52
_refine_diff_density_min -0.75
_refine_ls_abs_structure_details 'Flack (1983), with x Friedel pairs'
_refine_ls_abs_structure_Flack -0.02(3)
_refine_ls_extinction_method none
_refine_ls_goodness_of_fit_ref 1.100
_refine_ls_hydrogen_treatment mixed
_refine_ls_matrix_type full
_refine_ls_number_parameters 506
_refine_ls_number_reflns 3578
_refine_ls_number_restraints 9
_refine_ls_restrained_S_all 1.099
_refine_ls_R_factor_all 0.048
_refine_ls_R_factor_gt 0.046
_refine_ls_shift/su_max 0.000
_refine_ls_shift/su_mean 0.000
_refine_ls_structure_factor_coef Fsqd
_refine_ls_weighting_details 'calc w = 1/[\s^2^(Fo^2^)+(0.0562P)^2^+2.5194P] where P=(Fo^2^+2Fc^2^)/3'
_refine_ls_weighting_scheme calc
_refine_ls_wR_factor_gt 0.119
_refine_ls_wR_factor_ref 0.121
_reflns_number_gt 3455
_reflns_number_total 3578
_reflns_threshold_expression I>2\s(I)
_cod_data_source_file sx1128.cif
_cod_data_source_block I
_cod_depositor_comments
;
The following automatic conversions were performed:
'_symmetry_cell_setting' value 'Triclinic' changed to 'triclinic'
according to '/home/saulius/struct/CIF-dictionaries/cif_core.dic'
dictionary named 'cif_core.dic' version 2.4.1 from
2010-06-29.

'_geom_bond_publ_flag' value 'Y' changed to 'y' according to
'/home/saulius/struct/CIF-dictionaries/cif_core.dic' dictionary named
'cif_core.dic' version 2.4.1 from 2010-06-29 (20 times).

Automatic conversion script
Id: cif_fix_enum 1527 2010-12-29 10:47:43Z saulius 

The following automatic conversions were performed:

'_symmetry_cell_setting' value 'Triclinic' changed to 'triclinic'
according to /home/saulius/struct/CIF-dictionaries/cif_core.dic
dictionary named 'cif_core.dic' version 2.4.1 from
2010-06-29.

'_geom_bond_publ_flag' value 'Y' changed to 'y'
according to /home/saulius/struct/CIF-dictionaries/cif_core.dic
dictionary named 'cif_core.dic' version 2.4.1 from 2010-06-29 (20
times).

'_geom_angle_publ_flag' value 'Y' changed to 'y' according
to /home/saulius/struct/CIF-dictionaries/cif_core.dic dictionary
named 'cif_core.dic' version 2.4.1 from 2010-06-29 (16
times).

'_geom_torsion_publ_flag' value 'Y' changed to 'y' according
to /home/saulius/struct/CIF-dictionaries/cif_core.dic dictionary
named 'cif_core.dic' version 2.4.1 from 2010-06-29 (7
times).

'_geom_hbond_publ_flag' value 'Y' changed to 'y' according
to /home/saulius/struct/CIF-dictionaries/cif_core.dic dictionary
named 'cif_core.dic' version 2.4.1 from 2010-06-29 (10 times).

Automatic conversion script
Id: cif_fix_values 1715 2011-07-08 13:25:40Z adriana 

The following automatic conversions were performed:

'_exptl_crystal_density_meas' value 'not measured' was changed to '?'
- the value is perceived as not measured.

Automatic conversion script
Id: cif_fix_values 3008 2015-01-20 13:52:24Z robertas 
;
_cod_database_code 2013893
_cod_database_fobs_code 2013893

loop_
_symmetry_equiv_pos_as_xyz
'x, y, z'

loop_
_atom_site_label
_atom_site_fract_x
_atom_site_fract_y
_atom_site_fract_z
_atom_site_U_iso_or_equiv
_atom_site_adp_type
_atom_site_calc_flag
_atom_site_refinement_flags
_atom_site_occupancy
_atom_site_disorder_assembly
_atom_site_disorder_group
_atom_site_type_symbol
Cu1 0.27011(10) 0.95620(8) 0.66301(7) 0.0258(3) Uani d . 1 . . Cu
Cu2 0.48343(10) 0.28453(9) 0.85224(7) 0.0257(3) Uani d . 1 . . Cu
Cl1 0.6759(3) 0.4730(3) 0.7447(2) 0.0296(6) Uani d . 1 . . Cl
Cl2 0.0761(3) 0.7714(3) 0.7697(2) 0.0293(6) Uani d . 1 . . Cl
N1 0.1037(13) 1.1118(11) 0.5554(9) 0.023(2) Uani d . 1 . . N
N2 0.3848(12) 0.8895(12) 0.5133(8) 0.024(2) Uani d . 1 . . N
N3 0.4529(14) 0.8288(11) 0.7609(10) 0.028(2) Uani d . 1 . . N
H3A 0.4804 0.7302 0.7644 0.033 Uiso calc R 1 . . H
H3B 0.5535 0.8606 0.7278 0.033 Uiso calc R 1 . . H
N4 0.3802(12) 0.3553(10) 0.9945(9) 0.026(2) Uani d . 1 . . N
N5 0.6526(14) 0.1349(12) 0.9559(9) 0.026(2) Uani d . 1 . . N
N6 0.3012(13) 0.4185(12) 0.7519(8) 0.027(2) Uani d . 1 . . N
H6A 0.1911 0.4278 0.8001 0.033 Uiso calc R 1 . . H
H6B 0.3191 0.5127 0.7155 0.033 Uiso calc R 1 . . H
C1 -0.0297(17) 1.2233(15) 0.5803(12) 0.033(3) Uani d . 1 . . C
H1 -0.0535 1.2378 0.6556 0.040 Uiso calc R 1 . . H
C2 -0.1355(14) 1.3200(14) 0.4962(11) 0.031(3) Uani d . 1 . . C
H2 -0.2301 1.4006 0.5146 0.038 Uiso calc R 1 . . H
C3 -0.1052(16) 1.3005(15) 0.3875(11) 0.032(3) Uani d . 1 . . C
H3 -0.1786 1.3661 0.3311 0.038 Uiso calc R 1 . . H
C4 0.0328(17) 1.1846(14) 0.3617(11) 0.028(3) Uani d . 1 . . C
C5 0.1366(15) 1.0922(13) 0.4512(11) 0.025(2) Uani d . 1 . . C
C6 0.2869(17) 0.9733(14) 0.4251(10) 0.028(2) Uani d . 1 . . C
C7 0.0847(16) 1.1484(14) 0.2519(11) 0.029(2) Uani d . 1 . . C
H7 0.0168 1.2080 0.1913 0.035 Uiso calc R 1 . . H
C8 0.2252(17) 1.0338(15) 0.2308(11) 0.035(3) Uani d . 1 . . C
H8 0.2529 1.0146 0.1571 0.042 Uiso calc R 1 . . H
C9 0.3331(16) 0.9406(14) 0.3199(11) 0.031(3) Uani d . 1 . . C
C10 0.4810(19) 0.8257(16) 0.3017(12) 0.039(3) Uani d . 1 . . C
H10 0.5141 0.8013 0.2298 0.047 Uiso calc R 1 . . H
C11 0.5796(17) 0.7469(15) 0.3902(12) 0.035(3) Uani d . 1 . . C
H11 0.6822 0.6677 0.3794 0.042 Uiso calc R 1 . . H
C12 0.5287(16) 0.7836(14) 0.4958(12) 0.033(3) Uani d . 1 . . C
H12 0.5992 0.7312 0.5555 0.040 Uiso calc R 1 . . H
C13 0.2543(13) 1.0017(12) 0.8710(10) 0.023(2) Uani d . 1 . . C
C14 0.3798(11) 0.8427(9) 0.8834(7) 0.0235(17) Uani d . 1 . . C
H14 0.3037 0.7723 0.9253 0.028 Uiso calc R 1 . . H
C15 0.5145(15) 0.7928(13) 0.9585(11) 0.035(3) Uani d . 1 . . C
H15A 0.5840 0.8669 0.9249 0.042 Uiso calc R 1 . . H
H15B 0.4519 0.7960 1.0400 0.042 Uiso calc R 1 . . H
C16 0.6398(15) 0.6399(14) 0.9697(10) 0.026(2) Uani d . 1 . . C
H16A 0.5743 0.5709 0.9769 0.031 Uiso calc R 1 . . H
H16B 0.7297 0.6455 0.8950 0.031 Uiso calc R 1 . . H
C17 0.7274(16) 0.5769(14) 1.0683(12) 0.040(3) Uani d . 1 . . C
C18 0.2381(15) 0.4686(13) 1.0153(11) 0.029(2) Uani d . 1 . . C
H18 0.1683 0.5260 0.9556 0.035 Uiso calc R 1 . . H
C19 0.1901(17) 0.5046(14) 1.1201(12) 0.035(3) Uani d . 1 . . C
H19 0.0876 0.5841 1.1306 0.042 Uiso calc R 1 . . H
C20 0.2856(18) 0.4294(14) 1.2072(12) 0.035(3) Uani d . 1 . . C
H20 0.2523 0.4566 1.2778 0.042 Uiso calc R 1 . . H
C21 0.4366(16) 0.3090(15) 1.1919(11) 0.029(3) Uani d . 1 . . C
C22 0.4730(15) 0.2814(13) 1.0815(11) 0.024(2) Uani d . 1 . . C
C23 0.6195(17) 0.1588(14) 1.0654(10) 0.025(2) Uani d . 1 . . C
C24 0.5470(16) 0.2163(15) 1.2781(11) 0.032(3) Uani d . 1 . . C
H24 0.5197 0.2359 1.3516 0.039 Uiso calc R 1 . . H
C25 0.689(2) 0.1018(17) 1.2592(13) 0.041(3) Uani d . 1 . . C
H25 0.7617 0.0441 1.3169 0.049 Uiso calc R 1 . . H
C26 0.7254(15) 0.0699(13) 1.1502(11) 0.027(2) Uani d . 1 . . C
C27 0.8694(15) -0.0539(14) 1.1234(12) 0.031(3) Uani d . 1 . . C
H27 0.9439 -0.1189 1.1792 0.038 Uiso calc R 1 . . H
C28 0.8962(16) -0.0756(14) 1.0166(11) 0.031(3) Uani d . 1 . . C
H28 0.9894 -0.1568 0.9978 0.038 Uiso calc R 1 . . H
C29 0.7874(15) 0.0207(13) 0.9358(11) 0.026(2) Uani d . 1 . . C
H29 0.8108 0.0040 0.8615 0.031 Uiso calc R 1 . . H
C30 0.4791(16) 0.2286(13) 0.6536(10) 0.027(3) Uani d . 1 . . C
C31 0.3098(11) 0.3566(9) 0.6597(8) 0.0259(18) Uani d . 1 . . C
H31 0.2100 0.3099 0.6888 0.031 Uiso calc R 1 . . H
C32 0.2859(15) 0.4708(13) 0.5397(11) 0.034(2) Uani d . 1 . . C
H32A 0.2881 0.4205 0.4848 0.041 Uiso calc R 1 . . H
H32B 0.3845 0.5178 0.5059 0.041 Uiso calc R 1 . . H
C33 0.1101(18) 0.5936(14) 0.5495(12) 0.035(3) Uani d . 1 . . C
H33A 0.0155 0.5447 0.5992 0.042 Uiso calc R 1 . . H
H33B 0.1184 0.6565 0.5910 0.042 Uiso calc R 1 . . H
C34 0.0593(17) 0.6951(12) 0.4290(11) 0.037(3) Uani d . 1 . . C
O1 0.1805(10) 1.0619(9) 0.7796(7) 0.0263(18) Uani d . 1 . . O
O2 0.2261(12) 1.0633(10) 0.9466(8) 0.035(2) Uani d . 1 . . O
O3 0.7081(11) 0.6263(9) 1.1466(8) 0.060(3) Uani d . 1 . . O
O4 0.8524(13) 0.4391(10) 1.0784(9) 0.044(2) Uani d D 1 . . O
H4A 0.867(12) 0.438(10) 1.011(5) 0.020(8) Uiso d D 1 . . H
O5 0.5650(11) 0.1780(9) 0.7368(7) 0.0275(18) Uani d . 1 . . O
O6 0.5196(12) 0.1761(10) 0.5703(7) 0.035(2) Uani d . 1 . . O
O7 0.1283(12) 0.6655(8) 0.3374(7) 0.056(2) Uani d . 1 . . O
O8 -0.0643(12) 0.8215(11) 0.4284(9) 0.044(2) Uani d D 1 . . O
H8A -0.076(11) 0.846(9) 0.488(6) 0.020(8) Uiso d D 1 . . H
O9 0.7884(11) 0.9109(10) 0.6139(9) 0.034(2) Uani d D 1 . . O
H9A 0.861(10) 0.897(9) 0.661(7) 0.020(8) Uiso d D 1 . . H
H9B 0.763(11) 1.004(6) 0.569(6) 0.020(8) Uiso d D 1 . . H
O10 0.9680(12) 0.3349(11) 0.8998(9) 0.038(2) Uani d D 1 . . O
H10A 0.922(11) 0.377(9) 0.840(6) 0.020(8) Uiso d D 1 . . H
H10B 1.051(9) 0.250(7) 0.896(7) 0.020(8) Uiso d D 1 . . H

loop_
_atom_site_aniso_label
_atom_site_aniso_U_11
_atom_site_aniso_U_22
_atom_site_aniso_U_33
_atom_site_aniso_U_12
_atom_site_aniso_U_13
_atom_site_aniso_U_23
Cu1 0.0257(7) 0.0265(8) 0.0245(7) -0.0012(6) -0.0083(6) -0.0103(6)
Cu2 0.0260(7) 0.0268(7) 0.0220(7) 0.0010(6) -0.0090(5) -0.0098(6)
Cl1 0.0300(14) 0.0275(15) 0.0300(15) -0.0051(12) -0.0061(12) -0.0102(12)
Cl2 0.0325(14) 0.0244(14) 0.0314(15) -0.0058(11) -0.0103(12) -0.0083(12)
N1 0.025(5) 0.019(5) 0.022(5) -0.005(4) -0.009(4) -0.001(4)
N2 0.022(4) 0.037(5) 0.018(4) -0.008(4) 0.000(3) -0.015(4)
N3 0.032(5) 0.021(5) 0.042(6) -0.005(4) -0.014(4) -0.018(4)
N4 0.020(4) 0.017(4) 0.032(5) 0.004(3) -0.013(4) -0.002(4)
N5 0.026(5) 0.034(6) 0.018(5) -0.006(4) -0.003(4) -0.013(4)
N6 0.027(5) 0.030(5) 0.013(5) 0.002(4) -0.008(4) -0.002(4)
C1 0.033(7) 0.037(7) 0.026(7) -0.009(6) -0.002(5) -0.011(6)
C2 0.018(5) 0.034(7) 0.033(7) 0.003(5) -0.007(5) -0.009(5)
C3 0.028(6) 0.040(7) 0.021(6) -0.007(5) -0.014(5) 0.002(5)
C4 0.033(6) 0.029(6) 0.025(6) -0.016(5) -0.012(5) -0.001(5)
C5 0.019(5) 0.019(5) 0.031(6) 0.000(4) -0.007(4) -0.005(4)
C6 0.035(6) 0.030(5) 0.016(5) -0.006(4) -0.011(4) -0.001(4)
C7 0.028(5) 0.035(6) 0.023(5) -0.003(4) -0.016(4) -0.005(4)
C8 0.044(7) 0.042(7) 0.016(5) -0.008(5) -0.013(5) -0.006(5)
C9 0.030(5) 0.027(6) 0.031(6) 0.000(4) -0.010(5) -0.008(4)
C10 0.051(7) 0.044(7) 0.020(6) -0.013(6) -0.003(5) -0.012(5)
C11 0.033(6) 0.030(6) 0.032(7) 0.001(5) -0.002(5) -0.010(5)
C12 0.036(6) 0.029(6) 0.038(7) -0.003(5) -0.017(5) -0.011(5)
C13 0.016(5) 0.022(5) 0.028(6) 0.000(4) 0.001(4) -0.014(4)
C14 0.026(4) 0.028(5) 0.020(4) -0.003(3) -0.010(3) -0.011(3)
C15 0.039(6) 0.035(5) 0.034(6) 0.003(4) -0.021(5) -0.014(5)
C16 0.023(6) 0.031(6) 0.026(6) 0.004(5) -0.010(5) -0.017(5)
C17 0.035(5) 0.042(7) 0.044(7) 0.000(5) -0.002(5) -0.029(5)
C18 0.023(5) 0.029(6) 0.025(6) -0.003(4) -0.002(4) -0.005(4)
C19 0.041(6) 0.025(6) 0.036(7) 0.002(5) -0.011(5) -0.013(5)
C20 0.043(7) 0.026(6) 0.027(6) -0.001(5) -0.005(5) -0.008(5)
C21 0.030(5) 0.041(7) 0.025(6) -0.016(5) 0.003(4) -0.020(5)
C22 0.019(5) 0.029(5) 0.026(6) -0.006(4) -0.002(4) -0.012(4)
C23 0.036(6) 0.033(6) 0.010(5) -0.014(5) -0.007(4) -0.004(4)
C24 0.036(6) 0.040(7) 0.032(6) -0.010(5) -0.010(5) -0.020(5)
C25 0.043(7) 0.044(7) 0.039(7) -0.012(6) -0.019(5) -0.008(5)
C26 0.020(5) 0.023(5) 0.033(6) 0.001(4) -0.006(4) -0.009(4)
C27 0.019(5) 0.027(6) 0.039(7) 0.002(4) -0.009(5) -0.005(5)
C28 0.029(6) 0.024(6) 0.037(7) -0.008(5) 0.002(5) -0.011(5)
C29 0.027(6) 0.022(6) 0.028(6) -0.008(5) -0.005(5) -0.007(5)
C30 0.034(6) 0.027(6) 0.019(5) -0.010(5) -0.009(4) -0.001(4)
C31 0.024(4) 0.022(4) 0.035(5) -0.002(3) -0.010(4) -0.014(4)
C32 0.031(5) 0.034(5) 0.028(5) 0.003(4) -0.009(4) -0.010(4)
C33 0.041(7) 0.027(7) 0.032(7) 0.002(5) -0.016(6) -0.009(5)
C34 0.057(7) 0.024(5) 0.030(6) 0.005(4) -0.028(5) -0.008(4)
O1 0.023(4) 0.029(4) 0.029(5) -0.003(3) -0.005(3) -0.015(4)
O2 0.037(5) 0.029(5) 0.043(6) 0.005(4) -0.020(4) -0.017(4)
O3 0.070(6) 0.056(5) 0.052(5) 0.023(4) -0.039(4) -0.031(4)
O4 0.049(5) 0.039(5) 0.035(4) 0.014(3) -0.024(4) -0.014(3)
O5 0.033(4) 0.023(4) 0.024(5) 0.002(3) -0.019(4) -0.004(3)
O6 0.036(5) 0.041(5) 0.020(5) 0.009(4) -0.008(4) -0.017(4)
O7 0.076(6) 0.043(4) 0.031(4) 0.023(4) -0.024(4) -0.017(3)
O8 0.051(5) 0.040(4) 0.034(5) 0.016(4) -0.025(4) -0.017(4)
O9 0.028(4) 0.031(5) 0.044(6) 0.000(4) -0.009(4) -0.019(4)
O10 0.033(5) 0.037(5) 0.039(5) 0.007(4) -0.016(4) -0.015(4)

loop_
_atom_type_symbol
_atom_type_description
_atom_type_scat_dispersion_real
_atom_type_scat_dispersion_imag
_atom_type_scat_source
C C 0.0033 0.0016 'International Tables Vol C Tables 4.2.6.8 and 6.1.1.4'
H H 0.0000 0.0000 'International Tables Vol C Tables 4.2.6.8 and 6.1.1.4'
N N 0.0061 0.0033 'International Tables Vol C Tables 4.2.6.8 and 6.1.1.4'
O O 0.0106 0.0060 'International Tables Vol C Tables 4.2.6.8 and 6.1.1.4'
Cl Cl 0.1484 0.1585 'International Tables Vol C Tables 4.2.6.8 and 6.1.1.4'
Cu Cu 0.3201 1.2651 'International Tables Vol C Tables 4.2.6.8 and 6.1.1.4'

loop_
_geom_angle_atom_site_label_1
_geom_angle_atom_site_label_2
_geom_angle_atom_site_label_3
_geom_angle
_geom_angle_publ_flag
O1 Cu1 N3 84.6(4) y
O1 Cu1 N1 92.4(4) ?
N3 Cu1 N1 170.8(4) ?
O1 Cu1 N2 166.2(4) ?
N3 Cu1 N2 99.2(4) ?
N1 Cu1 N2 81.8(4) y
O1 Cu1 Cl2 95.9(3) y
N3 Cu1 Cl2 93.1(3) y
N1 Cu1 Cl2 95.9(3) y
N2 Cu1 Cl2 97.2(3) y
O5 Cu2 N5 93.4(3) y
O5 Cu2 N4 167.4(4) ?
N5 Cu2 N4 81.9(4) ?
O5 Cu2 N6 84.1(4) y
N5 Cu2 N6 174.1(4) ?
N4 Cu2 N6 99.3(4) ?
O5 Cu2 Cl1 97.8(3) y
N5 Cu2 Cl1 94.6(3) y
N4 Cu2 Cl1 94.2(3) y
N6 Cu2 Cl1 91.0(3) y
C5 N1 C1 119.8(11) ?
C5 N1 Cu1 113.0(8) ?
C1 N1 Cu1 127.2(9) ?
C12 N2 C6 120.7(10) ?
C12 N2 Cu1 128.8(9) ?
C6 N2 Cu1 110.5(8) ?
C14 N3 Cu1 107.3(6) ?
C14 N3 H3A 110.3 ?
Cu1 N3 H3A 110.2 ?
C14 N3 H3B 110.3 ?
Cu1 N3 H3B 110.3 ?
H3A N3 H3B 108.5 ?
C22 N4 C18 115.1(10) ?
C22 N4 Cu2 113.5(8) ?
C18 N4 Cu2 131.3(9) ?
C29 N5 C23 117.6(11) ?
C29 N5 Cu2 129.9(9) ?
C23 N5 Cu2 112.5(9) ?
C31 N6 Cu2 110.8(7) ?
C31 N6 H6A 109.5 ?
Cu2 N6 H6A 109.5 ?
C31 N6 H6B 109.5 ?
Cu2 N6 H6B 109.5 ?
H6A N6 H6B 108.1 ?
N1 C1 C2 120.1(12) ?
N1 C1 H1 119.9 ?
C2 C1 H1 119.9 ?
C3 C2 C1 121.1(12) ?
C3 C2 H2 119.4 ?
C1 C2 H2 119.4 ?
C4 C3 C2 118.8(12) ?
C4 C3 H3 120.6 ?
C2 C3 H3 120.6 ?
C3 C4 C5 116.8(11) ?
C3 C4 C7 126.3(12) ?
C5 C4 C7 116.9(12) ?
N1 C5 C4 123.4(11) ?
N1 C5 C6 118.4(11) ?
C4 C5 C6 118.2(11) ?
N2 C6 C9 120.3(11) ?
N2 C6 C5 116.0(10) ?
C9 C6 C5 123.7(11) ?
C8 C7 C4 123.4(11) ?
C8 C7 H7 118.3 ?
C4 C7 H7 118.3 ?
C7 C8 C9 120.3(11) ?
C7 C8 H8 119.8 ?
C9 C8 H8 119.8 ?
C6 C9 C10 119.8(12) ?
C6 C9 C8 117.4(11) ?
C10 C9 C8 122.8(11) ?
C11 C10 C9 118.5(11) ?
C11 C10 H10 120.7 ?
C9 C10 H10 120.7 ?
C10 C11 C12 120.1(12) ?
C10 C11 H11 120.0 ?
C12 C11 H11 120.0 ?
N2 C12 C11 120.6(12) ?
N2 C12 H12 119.7 ?
C11 C12 H12 119.7 ?
O2 C13 O1 123.6(10) y
O2 C13 C14 121.2(10) ?
O1 C13 C14 115.2(8) ?
N3 C14 C15 114.6(8) ?
N3 C14 C13 108.0(8) ?
C15 C14 C13 116.0(8) ?
N3 C14 H14 105.8 ?
C15 C14 H14 105.8 ?
C13 C14 H14 105.8 ?
C16 C15 C14 116.8(9) ?
C16 C15 H15A 108.1 ?
C14 C15 H15A 108.1 ?
C16 C15 H15B 108.1 ?
C14 C15 H15B 108.1 ?
H15A C15 H15B 107.3 ?
C17 C16 C15 115.2(9) ?
C17 C16 H16A 108.5 ?
C15 C16 H16A 108.5 ?
C17 C16 H16B 108.5 ?
C15 C16 H16B 108.5 ?
H16A C16 H16B 107.5 ?
O3 C17 O4 113.7(12) y
O3 C17 C16 129.0(11) ?
O4 C17 C16 117.3(10) ?
N4 C18 C19 122.8(11) ?
N4 C18 H18 118.6 ?
C19 C18 H18 118.6 ?
C20 C19 C18 121.4(12) ?
C20 C19 H19 119.3 ?
C18 C19 H19 119.3 ?
C19 C20 C21 119.0(11) ?
C19 C20 H20 120.5 ?
C21 C20 H20 120.5 ?
C20 C21 C22 114.8(12) ?
C20 C21 C24 125.2(10) ?
C22 C21 C24 120.0(11) ?
N4 C22 C23 117.2(10) ?
N4 C22 C21 126.8(11) ?
C23 C22 C21 116.0(11) ?
C26 C23 N5 122.1(12) ?
C26 C23 C22 123.2(10) ?
N5 C23 C22 114.7(11) ?
C25 C24 C21 122.7(11) ?
C25 C24 H24 118.7 ?
C21 C24 H24 118.7 ?
C24 C25 C26 118.3(13) ?
C24 C25 H25 120.8 ?
C26 C25 H25 120.8 ?
C23 C26 C25 119.8(12) ?
C23 C26 C27 117.5(11) ?
C25 C26 C27 122.7(12) ?
C28 C27 C26 118.9(12) ?
C28 C27 H27 120.6 ?
C26 C27 H27 120.6 ?
C27 C28 C29 119.9(11) ?
C27 C28 H28 120.0 ?
C29 C28 H28 120.0 ?
N5 C29 C28 123.9(11) ?
N5 C29 H29 118.0 ?
C28 C29 H29 118.0 ?
O6 C30 O5 124.0(11) y
O6 C30 C31 118.0(10) ?
O5 C30 C31 117.9(9) ?
N6 C31 C32 114.8(8) ?
N6 C31 C30 109.2(8) ?
C32 C31 C30 112.8(8) ?
N6 C31 H31 106.5 ?
C32 C31 H31 106.5 ?
C30 C31 H31 106.5 ?
C31 C32 C33 111.0(9) ?
C31 C32 H32A 109.4 ?
C33 C32 H32A 109.4 ?
C31 C32 H32B 109.4 ?
C33 C32 H32B 109.4 ?
H32A C32 H32B 108.0 ?
C34 C33 C32 113.8(11) ?
C34 C33 H33A 108.8 ?
C32 C33 H33A 108.8 ?
C34 C33 H33B 108.8 ?
C32 C33 H33B 108.8 ?
H33A C33 H33B 107.7 ?
O7 C34 O8 120.3(10) y
O7 C34 C33 123.3(11) ?
O8 C34 C33 116.4(11) ?
C13 O1 Cu1 115.7(7) ?
C17 O4 H4A 99(6) ?
C30 O5 Cu2 116.6(8) ?
C34 O8 H8A 112(6) ?
H9A O9 H9B 109(8) ?
H10A O10 H10B 112(8) ?

loop_
_geom_bond_atom_site_label_1
_geom_bond_atom_site_label_2
_geom_bond_site_symmetry_2
_geom_bond_distance
_geom_bond_publ_flag
Cu1 O1 . 1.937(8) y
Cu1 N3 . 1.979(11) y
Cu1 N1 . 2.016(10) y
Cu1 N2 . 2.057(9) y
Cu1 Cl2 . 2.590(3) y
Cu2 O5 . 1.934(8) y
Cu2 N5 . 1.986(11) y
Cu2 N4 . 1.993(10) y
Cu2 N6 . 2.004(10) y
Cu2 Cl1 . 2.608(3) y
N1 C5 . 1.313(15) ?
N1 C1 . 1.321(17) ?
N2 C12 . 1.308(17) ?
N2 C6 . 1.374(16) ?
N3 C14 . 1.495(12) y
N3 H3A . 0.9200 ?
N3 H3B . 0.9200 ?
N4 C22 . 1.331(15) ?
N4 C18 . 1.353(16) ?
N5 C29 . 1.327(16) ?
N5 C23 . 1.398(14) ?
N6 C31 . 1.475(12) y
N6 H6A . 0.9200 ?
N6 H6B . 0.9200 ?
C1 C2 . 1.397(18) ?
C1 H1 . 0.9500 ?
C2 C3 . 1.372(17) ?
C2 H2 . 0.9500 ?
C3 C4 . 1.371(19) ?
C3 H3 . 0.9500 ?
C4 C5 . 1.426(17) ?
C4 C7 . 1.444(17) ?
C5 C6 . 1.439(17) ?
C6 C9 . 1.377(17) ?
C7 C8 . 1.355(18) ?
C7 H7 . 0.9500 ?
C8 C9 . 1.444(17) ?
C8 H8 . 0.9500 ?
C9 C10 . 1.380(19) ?
C10 C11 . 1.378(19) ?
C10 H10 . 0.9500 ?
C11 C12 . 1.399(17) ?
C11 H11 . 0.9500 ?
C12 H12 . 0.9500 ?
C13 O2 . 1.239(13) y
C13 O1 . 1.281(13) y
C13 C14 . 1.539(13) ?
C14 C15 . 1.495(13) ?
C14 H14 . 1.0000 ?
C15 C16 . 1.494(16) ?
C15 H15A . 0.9900 ?
C15 H15B . 0.9900 ?
C16 C17 . 1.423(17) ?
C16 H16A . 0.9900 ?
C16 H16B . 0.9900 ?
C17 O3 . 1.202(14) y
C17 O4 . 1.385(15) y
C18 C19 . 1.387(17) ?
C18 H18 . 0.9500 ?
C19 C20 . 1.348(18) ?
C19 H19 . 0.9500 ?
C20 C21 . 1.418(18) ?
C20 H20 . 0.9500 ?
C21 C22 . 1.424(16) ?
C21 C24 . 1.432(18) ?
C22 C23 . 1.415(17) ?
C23 C26 . 1.392(18) ?
C24 C25 . 1.35(2) ?
C24 H24 . 0.9500 ?
C25 C26 . 1.427(18) ?
C25 H25 . 0.9500 ?
C26 C27 . 1.448(16) ?
C27 C28 . 1.363(17) ?
C27 H27 . 0.9500 ?
C28 C29 . 1.384(18) ?
C28 H28 . 0.9500 ?
C29 H29 . 0.9500 ?
C30 O6 . 1.243(14) y
C30 O5 . 1.269(13) y
C30 C31 . 1.531(15) ?
C31 C32 . 1.496(15) ?
C31 H31 . 1.0000 ?
C32 C33 . 1.542(17) ?
C32 H32A . 0.9900 ?
C32 H32B . 0.9900 ?
C33 C34 . 1.524(16) ?
C33 H33A . 0.9900 ?
C33 H33B . 0.9900 ?
C34 O7 . 1.204(14) y
C34 O8 . 1.313(14) y
O4 H4A . 0.81(5) ?
O8 H8A . 0.84(4) ?
O9 H9A . 0.90(5) ?
O9 H9B . 0.87(5) ?
O10 H10A . 0.83(5) ?
O10 H10B . 0.89(5) ?

loop_
_geom_hbond_atom_site_label_D
_geom_hbond_atom_site_label_H
_geom_hbond_atom_site_label_A
_geom_hbond_site_symmetry_A
_geom_hbond_distance_DH
_geom_hbond_distance_HA
_geom_hbond_distance_DA
_geom_hbond_angle_DHA
_geom_hbond_publ_flag
O10 H10B O1 1_645 0.89(5) 2.56(6) 3.313(12) 143(6) y
O10 H10B O2 1_645 0.89(5) 1.92(5) 2.771(13) 159(7) y
O9 H9B O6 1_565 0.87(5) 2.13(7) 2.774(12) 130(7) y
O8 H8A O9 1_455 0.84(4) 1.82(6) 2.587(12) 152(8) y
O4 H4A O10 . 0.81(5) 1.86(6) 2.592(13) 149(9) y
O10 H10A Cl1 . 0.83(5) 2.38(6) 3.136(10) 153(8) y
O9 H9A Cl2 1_655 0.90(5) 2.26(6) 3.112(10) 157(7) y
N6 H6B Cl2 . 0.92 2.84 3.423(11) 123 ?
N6 H6A O10 1_455 0.92 2.18 3.009(14) 149 y
N3 H3B O9 . 0.92 2.12 3.017(14) 164 y
N3 H3A Cl1 . 0.92 2.57 3.440(10) 158 y

loop_
_geom_torsion_atom_site_label_1
_geom_torsion_atom_site_label_2
_geom_torsion_atom_site_label_3
_geom_torsion_atom_site_label_4
_geom_torsion
_geom_torsion_publ_flag
O1 Cu1 N1 C5 171.7(8) y
N2 Cu1 N1 C5 4.3(8) ?
Cl2 Cu1 N1 C5 -92.2(7) y
O1 Cu1 N1 C1 -9.6(10) y
N2 Cu1 N1 C1 -177.0(10) ?
Cl2 Cu1 N1 C1 86.6(10) ?
O1 Cu1 N2 C12 110.1(18) ?
N3 Cu1 N2 C12 5.4(11) y
N1 Cu1 N2 C12 176.2(11) ?
Cl2 Cu1 N2 C12 -88.9(11) ?
O1 Cu1 N2 C6 -70.4(18) ?
N3 Cu1 N2 C6 -175.1(7) ?
N1 Cu1 N2 C6 -4.3(7) ?
Cl2 Cu1 N2 C6 90.6(7) ?
O1 Cu1 N3 C14 22.5(6) ?
N2 Cu1 N3 C14 -171.0(6) ?
Cl2 Cu1 N3 C14 -73.1(6) ?
O5 Cu2 N4 C22 73(2) y
N5 Cu2 N4 C22 4.0(8) ?
N6 Cu2 N4 C22 178.2(8) y
Cl1 Cu2 N4 C22 -90.1(7) ?
O5 Cu2 N4 C18 -110.2(18) ?
N5 Cu2 N4 C18 -179.3(11) ?
N6 Cu2 N4 C18 -5.2(11) y
Cl1 Cu2 N4 C18 86.6(10) ?
O5 Cu2 N5 C29 9.5(10) ?
N4 Cu2 N5 C29 177.8(11) ?
Cl1 Cu2 N5 C29 -88.6(10) ?
O5 Cu2 N5 C23 -170.9(8) ?
N4 Cu2 N5 C23 -2.6(7) ?
Cl1 Cu2 N5 C23 91.0(7) ?
O5 Cu2 N6 C31 7.5(7) ?
N4 Cu2 N6 C31 -160.3(7) ?
Cl1 Cu2 N6 C31 105.3(7) ?
C5 N1 C1 C2 0.1(17) ?
Cu1 N1 C1 C2 -178.5(8) ?
N1 C1 C2 C3 0.8(18) ?
C1 C2 C3 C4 -0.7(18) ?
C2 C3 C4 C5 -0.4(17) ?
C2 C3 C4 C7 -179.4(10) ?
C1 N1 C5 C4 -1.2(17) ?
Cu1 N1 C5 C4 177.6(8) ?
C1 N1 C5 C6 177.6(11) ?
Cu1 N1 C5 C6 -3.5(13) ?
C3 C4 C5 N1 1.3(17) ?
C7 C4 C5 N1 -179.5(10) ?
C3 C4 C5 C6 -177.5(12) ?
C7 C4 C5 C6 1.6(15) ?
C12 N2 C6 C9 4.0(17) ?
Cu1 N2 C6 C9 -175.6(10) ?
C12 N2 C6 C5 -176.7(11) ?
Cu1 N2 C6 C5 3.8(12) ?
N1 C5 C6 N2 -0.3(16) ?
C4 C5 C6 N2 178.6(9) ?
N1 C5 C6 C9 179.0(11) ?
C4 C5 C6 C9 -2.0(18) ?
C3 C4 C7 C8 178.6(13) ?
C5 C4 C7 C8 -0.5(17) ?
C4 C7 C8 C9 -0.4(19) ?
N2 C6 C9 C10 -1.6(18) ?
C5 C6 C9 C10 179.1(12) ?
N2 C6 C9 C8 -179.6(10) ?
C5 C6 C9 C8 1.1(18) ?
C7 C8 C9 C6 0.1(18) ?
C7 C8 C9 C10 -177.8(13) ?
C6 C9 C10 C11 -0.5(18) ?
C8 C9 C10 C11 177.4(12) ?
C9 C10 C11 C12 0.3(19) ?
C6 N2 C12 C11 -4.2(17) ?
Cu1 N2 C12 C11 175.3(8) ?
C10 C11 C12 N2 2.0(18) ?
Cu1 N3 C14 C15 -162.6(7) ?
Cu1 N3 C14 C13 -31.5(9) ?
O2 C13 C14 N3 -153.3(10) ?
O1 C13 C14 N3 28.1(12) ?
O2 C13 C14 C15 -23.1(14) ?
O1 C13 C14 C15 158.3(9) ?
N3 C14 C15 C16 -51.8(13) ?
C13 C14 C15 C16 -178.8(10) ?
C14 C15 C16 C17 -161.1(10) ?
C15 C16 C17 O3 4(2) ?
C15 C16 C17 O4 -176.3(10) ?
C22 N4 C18 C19 -0.9(16) ?
Cu2 N4 C18 C19 -177.5(9) ?
N4 C18 C19 C20 1.3(18) ?
C18 C19 C20 C21 -1.2(18) ?
C19 C20 C21 C22 0.8(16) ?
C19 C20 C21 C24 -177.9(12) ?
C18 N4 C22 C23 178.0(10) ?
Cu2 N4 C22 C23 -4.8(12) ?
C18 N4 C22 C21 0.6(16) ?
Cu2 N4 C22 C21 177.8(9) ?
C20 C21 C22 N4 -0.5(17) ?
C24 C21 C22 N4 178.3(11) ?
C20 C21 C22 C23 -178.0(10) ?
C24 C21 C22 C23 0.8(15) ?
C29 N5 C23 C26 1.7(15) ?
Cu2 N5 C23 C26 -178.0(9) ?
C29 N5 C23 C22 -179.4(10) ?
Cu2 N5 C23 C22 0.9(12) ?
N4 C22 C23 C26 -178.5(10) ?
C21 C22 C23 C26 -0.8(16) ?
N4 C22 C23 N5 2.6(15) ?
C21 C22 C23 N5 -179.7(10) ?
C20 C21 C24 C25 179.3(13) ?
C22 C21 C24 C25 0.6(18) ?
C21 C24 C25 C26 -2.0(19) ?
N5 C23 C26 C25 178.3(11) ?
C22 C23 C26 C25 -0.5(17) ?
N5 C23 C26 C27 -2.3(16) ?
C22 C23 C26 C27 178.9(11) ?
C24 C25 C26 C23 1.9(18) ?
C24 C25 C26 C27 -177.4(12) ?
C23 C26 C27 C28 1.2(16) ?
C25 C26 C27 C28 -179.4(11) ?
C26 C27 C28 C29 0.5(16) ?
C23 N5 C29 C28 0.2(16) ?
Cu2 N5 C29 C28 179.8(8) ?
C27 C28 C29 N5 -1.3(17) ?
Cu2 N6 C31 C32 -139.7(7) ?
Cu2 N6 C31 C30 -11.8(10) ?
O6 C30 C31 N6 -170.9(10) ?
O5 C30 C31 N6 12.3(13) ?
O6 C30 C31 C32 -41.9(13) ?
O5 C30 C31 C32 141.3(10) ?
N6 C31 C32 C33 -56.5(12) ?
C30 C31 C32 C33 177.5(9) ?
C31 C32 C33 C34 -168.2(10) ?
C32 C33 C34 O7 14.4(17) ?
C32 C33 C34 O8 -164.4(11) ?
O2 C13 O1 Cu1 171.7(9) ?
C14 C13 O1 Cu1 -9.7(11) ?
N3 Cu1 O1 C13 -7.7(8) ?
N1 Cu1 O1 C13 -179.0(8) ?
N2 Cu1 O1 C13 -114.0(17) ?
Cl2 Cu1 O1 C13 84.9(7) ?
O6 C30 O5 Cu2 177.0(9) ?
C31 C30 O5 Cu2 -6.4(12) ?
N5 Cu2 O5 C30 173.9(8) ?
N4 Cu2 O5 C30 106.0(18) ?
N6 Cu2 O5 C30 -0.7(8) ?
Cl1 Cu2 O5 C30 -90.9(8) ?
